data_7105887
loop_
_publ_author_name
'Thomas S. Teets'
'Markus P. Neumann'
'Daniel G. Nocera'

_publ_section_title
;
 Heterobimetallic Rhodium-Gold Halide and Hydride Complexes
;
_journal_name_full Chem.Commun.
_journal_page_first 1485
_journal_paper_doi 10.1039/c0cc03261a
_journal_volume 47
_journal_year 2011
_chemical_formula_sum 'C52 H94 Au Br3 Cl2 F6 O P5 Rh'
_chemical_formula_weight 1614.63
_chemical_name_systematic
;
?
;
_space_group_IT_number 14
_symmetry_cell_setting monoclinic
_symmetry_space_group_name_Hall '-P 2ybc'
_symmetry_space_group_name_H-M 'P 1 21/c 1'
_atom_sites_solution_hydrogens geom
_atom_sites_solution_primary direct
_atom_sites_solution_secondary difmap
_audit_creation_method SHELXL-97
_cell_angle_alpha 90.00
_cell_angle_beta 95.422(2)
_cell_angle_gamma 90.00
_cell_formula_units_Z 4
_cell_length_a 14.6332(13)
_cell_length_b 20.6673(18)
_cell_length_c 20.6771(18)
_cell_measurement_reflns_used 9525
_cell_measurement_temperature 100(2)
_cell_measurement_theta_max 31.38
_cell_measurement_theta_min 2.51
_cell_volume 6225.4(9)
_computing_cell_refinement 'Bruker SAINT'
_computing_data_collection 'Bruker APEX2'
_computing_data_reduction 'Bruker SAINT'
_computing_molecular_graphics 'Bruker SHELXTL'
_computing_publication_material 'Bruker SHELXTL'
_computing_structure_refinement 'SHELXL-97 (Sheldrick, 2008)'
_computing_structure_solution 'SHELXS-97 (Sheldrick, 2008)'
_diffrn_ambient_temperature 100(2)
_diffrn_measured_fraction_theta_full 0.998
_diffrn_measured_fraction_theta_max 0.998
_diffrn_measurement_device_type 'Bruker APEX-II CCD'
_diffrn_measurement_method '\f and \w scans'
_diffrn_radiation_monochromator graphite
_diffrn_radiation_source 'fine-focus sealed tube'
_diffrn_radiation_type MoK\a
_diffrn_radiation_wavelength 0.71073
_diffrn_reflns_av_R_equivalents 0.0525
_diffrn_reflns_av_sigmaI/netI 0.0333
_diffrn_reflns_limit_h_max 20
_diffrn_reflns_limit_h_min -20
_diffrn_reflns_limit_k_max 29
_diffrn_reflns_limit_k_min -29
_diffrn_reflns_limit_l_max 29
_diffrn_reflns_limit_l_min -29
_diffrn_reflns_number 143038
_diffrn_reflns_theta_full 30.51
_diffrn_reflns_theta_max 30.51
_diffrn_reflns_theta_min 1.40
_exptl_absorpt_coefficient_mu 4.812
_exptl_absorpt_correction_T_max 0.4462
_exptl_absorpt_correction_T_min 0.2207
_exptl_absorpt_correction_type multi-scan
_exptl_absorpt_process_details sadabs
_exptl_crystal_colour red
_exptl_crystal_density_diffrn 1.723
_exptl_crystal_density_method 'not measured'
_exptl_crystal_description block
_exptl_crystal_F_000 3224
_exptl_crystal_size_max 0.45
_exptl_crystal_size_mid 0.40
_exptl_crystal_size_min 0.20
_refine_diff_density_max 2.996
_refine_diff_density_min -1.010
_refine_diff_density_rms 0.149
_refine_ls_extinction_method none
_refine_ls_goodness_of_fit_ref 1.041
_refine_ls_hydrogen_treatment constr
_refine_ls_matrix_type full
_refine_ls_number_parameters 684
_refine_ls_number_reflns 18943
_refine_ls_number_restraints 80
_refine_ls_restrained_S_all 1.041
_refine_ls_R_factor_all 0.0461
_refine_ls_R_factor_gt 0.0335
_refine_ls_shift/su_max 0.005
_refine_ls_shift/su_mean 0.000
_refine_ls_structure_factor_coef Fsqd
_refine_ls_weighting_details 'calc w=1/[\s^2^(Fo^2^)+(0.0334P)^2^+22.0452P] where P=(Fo^2^+2Fc^2^)/3'
_refine_ls_weighting_scheme calc
_refine_ls_wR_factor_gt 0.0772
_refine_ls_wR_factor_ref 0.0829
_reflns_number_gt 15856
_reflns_number_total 18943
_reflns_threshold_expression >2sigma(I)
_cod_data_source_file C0CC03261A.TXT
_cod_data_source_block 6
_cod_depositor_comments
;
The following automatic conversions were performed:

'_symmetry_cell_setting' value 'Monoclinic' changed to 'monoclinic'
according to the built-in table from CIF Core dictionary named
'cif_core.dic' version 2.4.1 from 2010-06-29.

Automatic conversion script
Id: cif_fix_values 1646 2011-03-28 12:23:43Z adriana 
;
_cod_original_sg_symbol_H-M P2(1)/c
_cod_database_code 7105887

loop_
_symmetry_equiv_pos_as_xyz
'x, y, z'
'-x, y+1/2, -z+1/2'
'-x, -y, -z'
'x, -y-1/2, z-1/2'

loop_
_atom_site_label
_atom_site_type_symbol
_atom_site_fract_x
_atom_site_fract_y
_atom_site_fract_z
_atom_site_U_iso_or_equiv
_atom_site_adp_type
_atom_site_occupancy
_atom_site_symmetry_multiplicity
_atom_site_calc_flag
_atom_site_refinement_flags
_atom_site_disorder_assembly
_atom_site_disorder_group
Au1 Au 0.398490(8) 0.602453(5) 0.214437(6) 0.00999(3) Uani 1 1 d D A .
Rh1 Rh 0.402587(16) 0.731624(11) 0.196729(11) 0.00848(5) Uani 1 1 d D . .
Br1 Br 0.35963(3) 0.73895(2) 0.31114(2) 0.01180(12) Uani 0.8193(18) 1 d PDU A 1
C3 C 0.4331(3) 0.7117(2) 0.1152(3) 0.0101(7) Uani 0.8193(18) 1 d PDU A 1
O1 O 0.4503(5) 0.6971(4) 0.0636(2) 0.0153(12) Uani 0.8193(18) 1 d PDU A 1
Br1A Br 0.4419(3) 0.6983(2) 0.08413(17) 0.0119(7) Uani 0.1807(18) 1 d PDU A 2
O1A O 0.3558(12) 0.7463(9) 0.3332(7) 0.0153(12) Uani 0.1807(18) 1 d PDU A 2
P3 P 0.24136(5) 0.73545(4) 0.16092(4) 0.01033(14) Uani 1 1 d D A .
P1S P 0.87407(7) 0.63982(6) 0.13405(6) 0.0335(3) Uani 1 1 d . . .
F1S F 0.9152(2) 0.6611(2) 0.06821(18) 0.0714(12) Uani 1 1 d . . .
C1 C 0.1790(2) 0.67623(15) 0.20639(15) 0.0116(6) Uani 1 1 d . . .
H1A H 0.1708 0.6943 0.2498 0.014 Uiso 1 1 calc R A .
H1B H 0.1172 0.6696 0.1834 0.014 Uiso 1 1 calc R . .
Br2 Br 0.40488(2) 0.853792(15) 0.180260(17) 0.01464(6) Uani 1 1 d . A .
P4 P 0.23657(6) 0.59768(4) 0.21669(4) 0.01083(14) Uani 1 1 d . A .
F2S F 0.8951(2) 0.71052(16) 0.16206(18) 0.0543(9) Uani 1 1 d . . .
C2 C 0.6234(2) 0.66704(15) 0.21449(16) 0.0130(6) Uani 1 1 d . . .
H2A H 0.6411 0.6708 0.1696 0.016 Uiso 1 1 calc R A .
H2B H 0.6808 0.6643 0.2438 0.016 Uiso 1 1 calc R . .
Br3 Br 0.39158(2) 0.481708(16) 0.239363(19) 0.02000(7) Uani 1 1 d . . .
P1 P 0.56354(5) 0.74133(4) 0.23371(4) 0.01070(14) Uani 1 1 d D A .
F3S F 0.8534(2) 0.56925(17) 0.1060(2) 0.0648(11) Uani 1 1 d . . .
P2 P 0.56050(6) 0.59139(4) 0.22078(4) 0.01074(14) Uani 1 1 d . A .
F4S F 0.77402(19) 0.66268(17) 0.10504(15) 0.0484(8) Uani 1 1 d . . .
F5S F 0.83211(19) 0.62041(17) 0.20013(15) 0.0464(7) Uani 1 1 d . . .
F6S F 0.97388(19) 0.61722(18) 0.16423(19) 0.0597(10) Uani 1 1 d . . .
C1S C 0.9211(6) 0.7523(4) 0.4267(4) 0.052(2) Uani 0.622(5) 1 d PDU B 1
H1S1 H 0.8619 0.7737 0.4327 0.062 Uiso 0.622(5) 1 calc PR B 1
H1S2 H 0.9710 0.7807 0.4458 0.062 Uiso 0.622(5) 1 calc PR B 1
C2S C 0.9069(10) 0.6842(6) 0.3206(6) 0.053(3) Uani 0.378(5) 1 d PDU B 2
H2S1 H 0.9393 0.6516 0.2961 0.064 Uiso 0.378(5) 1 calc PR B 2
H2S2 H 0.8426 0.6872 0.3010 0.064 Uiso 0.378(5) 1 calc PR B 2
C3A C 0.3710(11) 0.7415(8) 0.2788(6) 0.0101(7) Uani 0.1807(18) 1 d PDU A 2
C11 C 0.2233(2) 0.71561(16) 0.07347(15) 0.0135(6) Uani 1 1 d . . .
H11 H 0.2694 0.6811 0.0668 0.016 Uiso 1 1 calc R A .
C12 C 0.2525(2) 0.77385(17) 0.03310(16) 0.0171(6) Uani 1 1 d . A .
H12A H 0.2056 0.8084 0.0327 0.021 Uiso 1 1 calc R . .
H12B H 0.3115 0.7916 0.0529 0.021 Uiso 1 1 calc R . .
C13 C 0.2628(3) 0.7516(2) -0.03627(18) 0.0242(8) Uani 1 1 d . . .
H13A H 0.2804 0.7889 -0.0624 0.029 Uiso 1 1 calc R A .
H13B H 0.3124 0.7190 -0.0357 0.029 Uiso 1 1 calc R . .
C14 C 0.1738(3) 0.7224(2) -0.06769(18) 0.0286(9) Uani 1 1 d . A .
H14A H 0.1835 0.7061 -0.1115 0.034 Uiso 1 1 calc R . .
H14B H 0.1258 0.7563 -0.0726 0.034 Uiso 1 1 calc R . .
C15 C 0.1412(3) 0.66666(19) -0.02650(18) 0.0239(8) Uani 1 1 d . . .
H15A H 0.0813 0.6506 -0.0464 0.029 Uiso 1 1 calc R A .
H15B H 0.1858 0.6306 -0.0261 0.029 Uiso 1 1 calc R . .
C16 C 0.1313(2) 0.68819(18) 0.04347(17) 0.0187(7) Uani 1 1 d . A .
H16A H 0.1131 0.6509 0.0694 0.022 Uiso 1 1 calc R . .
H16B H 0.0830 0.7217 0.0437 0.022 Uiso 1 1 calc R . .
C21 C 0.1802(2) 0.81290(15) 0.17264(16) 0.0131(6) Uani 1 1 d . . .
H21 H 0.2127 0.8467 0.1490 0.016 Uiso 1 1 calc R A .
C22 C 0.0799(2) 0.81308(17) 0.14259(18) 0.0175(6) Uani 1 1 d . A .
H22A H 0.0776 0.8011 0.0961 0.021 Uiso 1 1 calc R . .
H22B H 0.0442 0.7806 0.1649 0.021 Uiso 1 1 calc R . .
C23 C 0.0373(3) 0.88012(18) 0.14912(19) 0.0221(7) Uani 1 1 d . . .
H23A H 0.0698 0.9117 0.1235 0.027 Uiso 1 1 calc R A .
H23B H -0.0277 0.8789 0.1310 0.027 Uiso 1 1 calc R . .
C24 C 0.0425(3) 0.90222(19) 0.2193(2) 0.0239(8) Uani 1 1 d . A .
H24A H 0.0043 0.8735 0.2440 0.029 Uiso 1 1 calc R . .
H24B H 0.0178 0.9467 0.2213 0.029 Uiso 1 1 calc R . .
C25 C 0.1411(3) 0.90107(17) 0.25010(19) 0.0208(7) Uani 1 1 d . . .
H25A H 0.1421 0.9124 0.2967 0.025 Uiso 1 1 calc R A .
H25B H 0.1773 0.9340 0.2289 0.025 Uiso 1 1 calc R . .
C26 C 0.1857(2) 0.83464(16) 0.24371(16) 0.0163(6) Uani 1 1 d . A .
H26A H 0.1542 0.8025 0.2694 0.020 Uiso 1 1 calc R . .
H26B H 0.2508 0.8367 0.2616 0.020 Uiso 1 1 calc R . .
C31 C 0.2068(2) 0.56773(16) 0.29591(15) 0.0153(6) Uani 1 1 d . . .
H31 H 0.2163 0.5198 0.2957 0.018 Uiso 1 1 calc R A .
C32 C 0.2680(3) 0.59393(19) 0.35399(17) 0.0220(7) Uani 1 1 d . A .
H32A H 0.2581 0.6411 0.3580 0.026 Uiso 1 1 calc R . .
H32B H 0.3332 0.5867 0.3471 0.026 Uiso 1 1 calc R . .
C33 C 0.2459(3) 0.5601(2) 0.41664(19) 0.0320(9) Uani 1 1 d . . .
H33A H 0.2604 0.5135 0.4138 0.038 Uiso 1 1 calc R A .
H33B H 0.2849 0.5785 0.4539 0.038 Uiso 1 1 calc R . .
C34 C 0.1459(3) 0.5682(2) 0.4280(2) 0.0361(10) Uani 1 1 d . A .
H34A H 0.1330 0.6144 0.4358 0.043 Uiso 1 1 calc R . .
H34B H 0.1329 0.5435 0.4671 0.043 Uiso 1 1 calc R . .
C35 C 0.0828(3) 0.5440(2) 0.36907(19) 0.0315(9) Uani 1 1 d . . .
H35A H 0.0910 0.4968 0.3639 0.038 Uiso 1 1 calc R A .
H35B H 0.0180 0.5521 0.3765 0.038 Uiso 1 1 calc R . .
C36 C 0.1052(3) 0.57874(19) 0.30709(18) 0.0215(7) Uani 1 1 d . A .
H36A H 0.0933 0.6257 0.3110 0.026 Uiso 1 1 calc R . .
H36B H 0.0653 0.5620 0.2695 0.026 Uiso 1 1 calc R . .
C41 C 0.1738(2) 0.54448(15) 0.15494(15) 0.0126(6) Uani 1 1 d . . .
H41 H 0.1146 0.5672 0.1418 0.015 Uiso 1 1 calc R A .
C42 C 0.2214(2) 0.53694(17) 0.09240(17) 0.0175(7) Uani 1 1 d . A .
H42A H 0.2766 0.5095 0.1008 0.021 Uiso 1 1 calc R . .
H42B H 0.2410 0.5799 0.0776 0.021 Uiso 1 1 calc R . .
C43 C 0.1546(3) 0.50582(19) 0.03961(17) 0.0210(7) Uani 1 1 d . . .
H43A H 0.1013 0.5348 0.0297 0.025 Uiso 1 1 calc R A .
H43B H 0.1857 0.5005 -0.0006 0.025 Uiso 1 1 calc R . .
C44 C 0.1213(3) 0.44018(19) 0.06103(19) 0.0252(8) Uani 1 1 d . A .
H44A H 0.1735 0.4095 0.0655 0.030 Uiso 1 1 calc R . .
H44B H 0.0748 0.4231 0.0275 0.030 Uiso 1 1 calc R . .
C45 C 0.0795(3) 0.44534(19) 0.12571(19) 0.0246(8) Uani 1 1 d . . .
H45A H 0.0631 0.4016 0.1402 0.030 Uiso 1 1 calc R A .
H45B H 0.0226 0.4714 0.1198 0.030 Uiso 1 1 calc R . .
C46 C 0.1467(3) 0.47693(18) 0.17812(18) 0.0211(7) Uani 1 1 d . A .
H46A H 0.2022 0.4497 0.1864 0.025 Uiso 1 1 calc R . .
H46B H 0.1174 0.4808 0.2192 0.025 Uiso 1 1 calc R . .
C51 C 0.5839(2) 0.75469(15) 0.32232(15) 0.0120(6) Uani 1 1 d . . .
H51 H 0.5365 0.7279 0.3416 0.014 Uiso 1 1 calc R A .
C52 C 0.6755(2) 0.73426(17) 0.35873(16) 0.0155(6) Uani 1 1 d . A .
H52A H 0.7253 0.7629 0.3465 0.019 Uiso 1 1 calc R . .
H52B H 0.6904 0.6893 0.3470 0.019 Uiso 1 1 calc R . .
C53 C 0.6674(3) 0.73905(17) 0.43219(17) 0.0184(7) Uani 1 1 d . . .
H53A H 0.6193 0.7088 0.4443 0.022 Uiso 1 1 calc R A .
H53B H 0.7263 0.7261 0.4561 0.022 Uiso 1 1 calc R . .
C54 C 0.6433(3) 0.80768(19) 0.45180(18) 0.0241(8) Uani 1 1 d . A .
H54A H 0.6945 0.8372 0.4443 0.029 Uiso 1 1 calc R . .
H54B H 0.6347 0.8087 0.4987 0.029 Uiso 1 1 calc R . .
C55 C 0.5555(3) 0.83099(18) 0.41276(18) 0.0220(7) Uani 1 1 d . . .
H55A H 0.5443 0.8767 0.4238 0.026 Uiso 1 1 calc R A .
H55B H 0.5029 0.8051 0.4251 0.026 Uiso 1 1 calc R . .
C56 C 0.5612(2) 0.82516(16) 0.33936(16) 0.0165(6) Uani 1 1 d . A .
H56A H 0.6095 0.8544 0.3259 0.020 Uiso 1 1 calc R . .
H56B H 0.5020 0.8380 0.3158 0.020 Uiso 1 1 calc R . .
C61 C 0.6272(2) 0.80535(15) 0.19370(15) 0.0120(6) Uani 1 1 d . . .
H61 H 0.6026 0.8477 0.2076 0.014 Uiso 1 1 calc R A .
C62 C 0.6106(2) 0.80328(16) 0.11905(16) 0.0157(6) Uani 1 1 d . A .
H62A H 0.6333 0.7617 0.1030 0.019 Uiso 1 1 calc R . .
H62B H 0.5439 0.8061 0.1058 0.019 Uiso 1 1 calc R . .
C63 C 0.6604(3) 0.85967(17) 0.08875(17) 0.0184(7) Uani 1 1 d . . .
H63A H 0.6500 0.8571 0.0408 0.022 Uiso 1 1 calc R A .
H63B H 0.6348 0.9012 0.1026 0.022 Uiso 1 1 calc R . .
C64 C 0.7631(3) 0.85770(18) 0.10933(18) 0.0213(7) Uani 1 1 d . A .
H64A H 0.7897 0.8176 0.0929 0.026 Uiso 1 1 calc R . .
H64B H 0.7935 0.8951 0.0904 0.026 Uiso 1 1 calc R . .
C65 C 0.7799(2) 0.85989(18) 0.18288(18) 0.0196(7) Uani 1 1 d . . .
H65A H 0.7586 0.9021 0.1985 0.024 Uiso 1 1 calc R A .
H65B H 0.8466 0.8565 0.1957 0.024 Uiso 1 1 calc R . .
C66 C 0.7304(2) 0.80538(17) 0.21544(17) 0.0166(6) Uani 1 1 d . A .
H66A H 0.7397 0.8107 0.2632 0.020 Uiso 1 1 calc R . .
H66B H 0.7571 0.7633 0.2043 0.020 Uiso 1 1 calc R . .
C71 C 0.6104(2) 0.54238(15) 0.15766(15) 0.0126(6) Uani 1 1 d . . .
H71 H 0.6771 0.5536 0.1609 0.015 Uiso 1 1 calc R A .
C72 C 0.5718(2) 0.56189(17) 0.08872(16) 0.0159(6) Uani 1 1 d . A .
H72A H 0.5064 0.5492 0.0814 0.019 Uiso 1 1 calc R . .
H72B H 0.5758 0.6094 0.0838 0.019 Uiso 1 1 calc R . .
C73 C 0.6264(2) 0.52856(17) 0.03857(16) 0.0167(6) Uani 1 1 d . . .
H73A H 0.5991 0.5398 -0.0056 0.020 Uiso 1 1 calc R A .
H73B H 0.6903 0.5447 0.0433 0.020 Uiso 1 1 calc R . .
C74 C 0.6269(2) 0.45503(17) 0.04644(16) 0.0166(6) Uani 1 1 d . A .
H74A H 0.5640 0.4381 0.0359 0.020 Uiso 1 1 calc R . .
H74B H 0.6671 0.4356 0.0157 0.020 Uiso 1 1 calc R . .
C75 C 0.6613(3) 0.43593(17) 0.11555(17) 0.0185(7) Uani 1 1 d . . .
H75A H 0.7268 0.4482 0.1241 0.022 Uiso 1 1 calc R A .
H75B H 0.6569 0.3884 0.1202 0.022 Uiso 1 1 calc R . .
C76 C 0.6060(3) 0.46876(16) 0.16587(16) 0.0173(6) Uani 1 1 d . A .
H76A H 0.5413 0.4541 0.1598 0.021 Uiso 1 1 calc R . .
H76B H 0.6316 0.4566 0.2102 0.021 Uiso 1 1 calc R . .
C81 C 0.6005(2) 0.55197(16) 0.29825(16) 0.0150(6) Uani 1 1 d . . .
H81 H 0.5800 0.5059 0.2936 0.018 Uiso 1 1 calc R A .
C82 C 0.5554(2) 0.57867(17) 0.35668(17) 0.0176(6) Uani 1 1 d . A .
H82A H 0.5721 0.6248 0.3631 0.021 Uiso 1 1 calc R . .
H82B H 0.4878 0.5759 0.3480 0.021 Uiso 1 1 calc R . .
C83 C 0.5864(3) 0.5406(2) 0.41830(18) 0.0252(8) Uani 1 1 d . . .
H83A H 0.5646 0.4954 0.4134 0.030 Uiso 1 1 calc R A .
H83B H 0.5589 0.5599 0.4557 0.030 Uiso 1 1 calc R . .
C84 C 0.6911(3) 0.5412(2) 0.43133(18) 0.0267(8) Uani 1 1 d . A .
H84A H 0.7127 0.5862 0.4389 0.032 Uiso 1 1 calc R . .
H84B H 0.7098 0.5156 0.4709 0.032 Uiso 1 1 calc R . .
C85 C 0.7351(3) 0.51260(18) 0.37368(18) 0.0225(7) Uani 1 1 d . . .
H85A H 0.7170 0.4666 0.3683 0.027 Uiso 1 1 calc R A .
H85B H 0.8028 0.5144 0.3824 0.027 Uiso 1 1 calc R . .
C86 C 0.7058(2) 0.54945(16) 0.31102(17) 0.0169(6) Uani 1 1 d . A .
H86A H 0.7317 0.5279 0.2741 0.020 Uiso 1 1 calc R . .
H86B H 0.7305 0.5941 0.3144 0.020 Uiso 1 1 calc R . .
Cl1S Cl 0.9314(2) 0.7428(3) 0.34303(17) 0.0805(13) Uani 0.622(5) 1 d PDU B 1
Cl2S Cl 0.9263(2) 0.67738(16) 0.46831(16) 0.0733(11) Uani 0.622(5) 1 d PDU B 1
Cl3S Cl 0.9608(8) 0.7591(5) 0.3171(6) 0.160(5) Uani 0.378(5) 1 d PDU B 2
Cl4S Cl 0.9092(5) 0.6607(3) 0.4043(4) 0.103(3) Uani 0.378(5) 1 d PDU B 2

loop_
_atom_site_aniso_label
_atom_site_aniso_U_11
_atom_site_aniso_U_22
_atom_site_aniso_U_33
_atom_site_aniso_U_23
_atom_site_aniso_U_13
_atom_site_aniso_U_12
Au1 0.01010(5) 0.00666(5) 0.01326(6) 0.00018(4) 0.00137(4) -0.00018(4)
Rh1 0.00852(10) 0.00661(10) 0.01044(10) 0.00003(8) 0.00146(8) 0.00009(8)
Br1 0.01152(19) 0.0133(2) 0.0108(2) -0.00086(16) 0.00254(16) -0.00042(14)
C3 0.0119(18) 0.0127(19) 0.006(2) 0.0002(15) -0.0001(15) -0.0022(14)
O1 0.018(2) 0.0181(18) 0.011(3) -0.005(2) 0.006(2) 0.0016(13)
Br1A 0.0117(11) 0.0140(11) 0.0101(19) -0.0019(15) 0.0014(13) -0.0001(8)
O1A 0.018(2) 0.0181(18) 0.011(3) -0.005(2) 0.006(2) 0.0016(13)
P3 0.0102(4) 0.0092(3) 0.0118(3) 0.0009(3) 0.0022(3) 0.0005(3)
P1S 0.0131(4) 0.0450(7) 0.0429(6) -0.0211(5) 0.0057(4) -0.0046(4)
F1S 0.046(2) 0.116(3) 0.056(2) -0.026(2) 0.0269(16) -0.021(2)
C1 0.0119(14) 0.0090(13) 0.0140(14) -0.0001(11) 0.0024(11) -0.0020(11)
Br2 0.01182(14) 0.00759(13) 0.02452(16) 0.00148(11) 0.00174(11) 0.00025(11)
P4 0.0121(4) 0.0083(3) 0.0122(3) 0.0002(3) 0.0018(3) -0.0013(3)
F2S 0.0417(17) 0.0467(18) 0.076(2) -0.0239(17) 0.0112(16) -0.0096(14)
C2 0.0120(14) 0.0102(14) 0.0171(15) -0.0001(11) 0.0025(11) 0.0003(11)
Br3 0.01711(16) 0.00785(14) 0.03493(19) 0.00288(13) 0.00191(13) -0.00019(12)
P1 0.0092(3) 0.0079(3) 0.0151(4) -0.0006(3) 0.0017(3) -0.0003(3)
F3S 0.0413(18) 0.056(2) 0.095(3) -0.047(2) -0.0004(18) -0.0063(15)
P2 0.0110(4) 0.0084(3) 0.0128(4) -0.0002(3) 0.0007(3) 0.0011(3)
F4S 0.0243(14) 0.071(2) 0.0494(18) 0.0024(16) 0.0006(12) 0.0003(14)
F5S 0.0263(14) 0.066(2) 0.0474(17) 0.0018(15) 0.0063(12) 0.0004(14)
F6S 0.0159(13) 0.070(2) 0.091(3) -0.033(2) -0.0041(14) 0.0078(13)
C1S 0.034(4) 0.057(5) 0.062(5) -0.001(4) -0.003(4) -0.002(4)
C2S 0.043(8) 0.048(7) 0.069(8) -0.031(7) 0.014(7) 0.007(6)
C3A 0.0119(18) 0.0127(19) 0.006(2) 0.0002(15) -0.0001(15) -0.0022(14)
C11 0.0135(15) 0.0157(15) 0.0115(13) -0.0008(11) 0.0021(11) 0.0012(12)
C12 0.0207(17) 0.0167(16) 0.0143(15) 0.0015(12) 0.0029(12) 0.0005(13)
C13 0.033(2) 0.0250(19) 0.0151(16) 0.0043(14) 0.0066(14) -0.0008(16)
C14 0.039(2) 0.033(2) 0.0137(16) 0.0002(15) -0.0008(15) -0.0022(18)
C15 0.028(2) 0.0241(19) 0.0180(17) -0.0047(14) -0.0030(14) -0.0020(15)
C16 0.0188(17) 0.0200(17) 0.0168(15) -0.0004(13) -0.0004(12) -0.0003(13)
C21 0.0119(14) 0.0095(13) 0.0180(15) -0.0008(11) 0.0022(11) 0.0017(11)
C22 0.0120(15) 0.0153(15) 0.0248(17) -0.0017(13) -0.0008(12) 0.0031(12)
C23 0.0153(16) 0.0181(17) 0.032(2) -0.0010(15) -0.0029(14) 0.0079(13)
C24 0.0184(17) 0.0218(18) 0.032(2) -0.0049(15) 0.0038(14) 0.0071(14)
C25 0.0197(17) 0.0136(15) 0.0290(19) -0.0058(14) 0.0025(14) 0.0028(13)
C26 0.0178(16) 0.0148(15) 0.0164(15) -0.0017(12) 0.0024(12) 0.0021(12)
C31 0.0204(16) 0.0130(14) 0.0125(14) 0.0019(12) 0.0019(12) -0.0024(12)
C32 0.0275(19) 0.0217(18) 0.0165(16) -0.0012(13) 0.0004(13) -0.0054(15)
C33 0.049(3) 0.029(2) 0.0173(17) -0.0004(16) -0.0023(17) -0.0078(19)
C34 0.053(3) 0.037(2) 0.0199(19) 0.0010(17) 0.0111(18) -0.015(2)
C35 0.040(2) 0.033(2) 0.0227(19) 0.0009(16) 0.0119(17) -0.0163(19)
C36 0.0212(18) 0.0235(18) 0.0208(17) 0.0019(14) 0.0073(13) -0.0052(14)
C41 0.0149(15) 0.0094(13) 0.0135(14) -0.0027(11) 0.0013(11) -0.0033(11)
C42 0.0190(16) 0.0154(16) 0.0187(16) -0.0041(13) 0.0043(12) -0.0023(12)
C43 0.0215(18) 0.0241(18) 0.0181(16) -0.0066(14) 0.0046(13) -0.0041(14)
C44 0.027(2) 0.0218(18) 0.0265(19) -0.0100(15) 0.0032(15) -0.0054(15)
C45 0.028(2) 0.0198(18) 0.0258(18) -0.0054(15) 0.0026(15) -0.0094(15)
C46 0.0266(19) 0.0160(16) 0.0209(17) -0.0025(13) 0.0026(14) -0.0116(14)
C51 0.0135(14) 0.0093(13) 0.0131(14) 0.0009(11) 0.0005(11) 0.0008(11)
C52 0.0147(15) 0.0158(15) 0.0159(15) -0.0002(12) 0.0002(12) 0.0025(12)
C53 0.0199(17) 0.0186(16) 0.0161(15) 0.0015(13) -0.0021(12) 0.0014(13)
C54 0.029(2) 0.0237(18) 0.0188(17) -0.0044(14) -0.0014(14) 0.0020(15)
C55 0.029(2) 0.0177(17) 0.0199(17) -0.0027(13) 0.0032(14) 0.0071(14)
C56 0.0210(17) 0.0125(15) 0.0159(15) 0.0011(12) 0.0007(12) 0.0047(12)
C61 0.0116(14) 0.0094(13) 0.0153(14) 0.0003(11) 0.0030(11) -0.0028(11)
C62 0.0161(15) 0.0157(15) 0.0153(15) -0.0017(12) 0.0018(12) -0.0022(12)
C63 0.0240(18) 0.0159(16) 0.0157(15) 0.0010(12) 0.0043(13) -0.0031(13)
C64 0.0236(18) 0.0191(17) 0.0224(17) 0.0026(14) 0.0093(14) -0.0044(14)
C65 0.0133(15) 0.0211(17) 0.0246(17) 0.0019(14) 0.0023(13) -0.0059(13)
C66 0.0113(15) 0.0188(16) 0.0196(16) 0.0031(13) 0.0012(12) -0.0022(12)
C71 0.0128(14) 0.0111(14) 0.0136(14) -0.0015(11) 0.0006(11) 0.0009(11)
C72 0.0172(16) 0.0152(15) 0.0152(15) 0.0015(12) 0.0005(12) 0.0026(12)
C73 0.0183(16) 0.0173(16) 0.0149(15) 0.0017(12) 0.0038(12) 0.0013(13)
C74 0.0186(16) 0.0166(16) 0.0150(15) -0.0033(12) 0.0034(12) -0.0017(12)
C75 0.0269(18) 0.0118(15) 0.0170(15) -0.0020(12) 0.0026(13) 0.0036(13)
C76 0.0251(18) 0.0109(14) 0.0161(15) 0.0004(12) 0.0029(13) 0.0013(13)
C81 0.0177(16) 0.0131(14) 0.0141(14) 0.0010(12) 0.0011(12) 0.0013(12)
C82 0.0187(16) 0.0166(16) 0.0180(16) 0.0007(13) 0.0039(12) -0.0006(13)
C83 0.035(2) 0.0241(19) 0.0162(16) 0.0040(14) 0.0021(15) 0.0011(16)
C84 0.037(2) 0.0246(19) 0.0170(17) 0.0022(14) -0.0057(15) 0.0048(16)
C85 0.029(2) 0.0167(17) 0.0204(17) 0.0014(13) -0.0068(14) 0.0075(14)
C86 0.0170(16) 0.0131(15) 0.0199(16) -0.0004(12) -0.0021(12) 0.0051(12)
Cl1S 0.0410(15) 0.137(4) 0.0638(19) 0.025(2) 0.0054(12) 0.0136(18)
Cl2S 0.0557(16) 0.089(2) 0.077(2) 0.0279(17) 0.0120(14) 0.0149(14)
Cl3S 0.167(9) 0.171(8) 0.129(8) 0.071(7) -0.053(7) -0.090(7)
Cl4S 0.103(5) 0.084(4) 0.121(6) 0.018(4) 0.001(4) 0.026(3)

loop_
_atom_type_symbol
_atom_type_description
_atom_type_scat_dispersion_real
_atom_type_scat_dispersion_imag
_atom_type_scat_source
C C 0.0033 0.0016 'International Tables Vol C Tables 4.2.6.8 and 6.1.1.4'
H H 0.0000 0.0000 'International Tables Vol C Tables 4.2.6.8 and 6.1.1.4'
O O 0.0106 0.0060 'International Tables Vol C Tables 4.2.6.8 and 6.1.1.4'
F F 0.0171 0.0103 'International Tables Vol C Tables 4.2.6.8 and 6.1.1.4'
P P 0.1023 0.0942 'International Tables Vol C Tables 4.2.6.8 and 6.1.1.4'
Br Br -0.2901 2.4595 'International Tables Vol C Tables 4.2.6.8 and 6.1.1.4'
Rh Rh -1.1178 0.9187 'International Tables Vol C Tables 4.2.6.8 and 6.1.1.4'
Au Au -2.0133 8.8022 'International Tables Vol C Tables 4.2.6.8 and 6.1.1.4'
Cl Cl 0.1484 0.1585 'International Tables Vol C Tables 4.2.6.8 and 6.1.1.4'

loop_
_geom_angle_atom_site_label_1
_geom_angle_atom_site_label_2
_geom_angle_atom_site_label_3
_geom_angle
_geom_angle_site_symmetry_1
_geom_angle_site_symmetry_3
_geom_angle_publ_flag
P2 Au1 P4 171.00(3) . . ?
P2 Au1 Br3 87.31(2) . . ?
P4 Au1 Br3 84.08(2) . . ?
P2 Au1 Rh1 93.90(2) . . ?
P4 Au1 Rh1 94.52(2) . . ?
Br3 Au1 Rh1 175.929(11) . . ?
C3A Rh1 C3 173.5(6) . . ?
C3A Rh1 P3 87.4(5) . . ?
C3 Rh1 P3 92.38(13) . . ?
C3A Rh1 P1 91.2(5) . . ?
C3 Rh1 P1 89.70(13) . . ?
P3 Rh1 P1 173.33(3) . . ?
C3A Rh1 Br1 3.1(5) . . ?
C3 Rh1 Br1 170.49(13) . . ?
P3 Rh1 Br1 87.85(2) . . ?
P1 Rh1 Br1 91.15(2) . . ?
C3A Rh1 Br1A 170.7(5) . . ?
C3 Rh1 Br1A 2.86(15) . . ?
P3 Rh1 Br1A 91.57(9) . . ?
P1 Rh1 Br1A 90.81(9) . . ?
Br1 Rh1 Br1A 167.73(9) . . ?
C3A Rh1 Br2 91.2(5) . . ?
C3 Rh1 Br2 95.27(13) . . ?
P3 Rh1 Br2 87.21(2) . . ?
P1 Rh1 Br2 86.29(2) . . ?
Br1 Rh1 Br2 94.233(15) . . ?
Br1A Rh1 Br2 97.98(9) . . ?
C3A Rh1 Au1 88.5(5) . . ?
C3 Rh1 Au1 85.03(13) . . ?
P3 Rh1 Au1 92.33(2) . . ?
P1 Rh1 Au1 94.17(2) . . ?
Br1 Rh1 Au1 85.467(12) . . ?
Br1A Rh1 Au1 82.31(9) . . ?
Br2 Rh1 Au1 179.453(13) . . ?
O1 C3 Rh1 177.4(6) . . ?
C1 P3 C11 108.71(15) . . ?
C1 P3 C21 103.77(14) . . ?
C11 P3 C21 106.98(15) . . ?
C1 P3 Rh1 109.90(11) . . ?
C11 P3 Rh1 109.81(11) . . ?
C21 P3 Rh1 117.26(11) . . ?
F3S P1S F2S 179.8(2) . . ?
F3S P1S F4S 89.90(18) . . ?
F2S P1S F4S 90.23(19) . . ?
F3S P1S F5S 90.3(2) . . ?
F2S P1S F5S 89.78(19) . . ?
F4S P1S F5S 89.01(16) . . ?
F3S P1S F1S 90.9(2) . . ?
F2S P1S F1S 89.0(2) . . ?
F4S P1S F1S 90.2(2) . . ?
F5S P1S F1S 178.5(2) . . ?
F3S P1S F6S 90.56(19) . . ?
F2S P1S F6S 89.31(18) . . ?
F4S P1S F6S 179.1(2) . . ?
F5S P1S F6S 90.21(19) . . ?
F1S P1S F6S 90.5(2) . . ?
P4 C1 P3 113.87(17) . . ?
C1 P4 C31 104.85(15) . . ?
C1 P4 C41 104.61(15) . . ?
C31 P4 C41 105.59(15) . . ?
C1 P4 Au1 114.15(10) . . ?
C31 P4 Au1 110.59(11) . . ?
C41 P4 Au1 116.09(11) . . ?
P2 C2 P1 116.62(17) . . ?
C2 P1 C51 107.75(15) . . ?
C2 P1 C61 103.31(15) . . ?
C51 P1 C61 107.12(15) . . ?
C2 P1 Rh1 109.53(11) . . ?
C51 P1 Rh1 112.78(11) . . ?
C61 P1 Rh1 115.68(11) . . ?
C2 P2 C81 108.66(15) . . ?
C2 P2 C71 100.54(15) . . ?
C81 P2 C71 104.86(15) . . ?
C2 P2 Au1 114.93(11) . . ?
C81 P2 Au1 108.91(11) . . ?
C71 P2 Au1 118.11(11) . . ?
Cl1S C1S Cl2S 112.1(6) . . ?
Cl3S C2S Cl4S 108.3(8) . . ?
O1A C3A Rh1 175.8(17) . . ?
C16 C11 C12 110.2(3) . . ?
C16 C11 P3 121.0(2) . . ?
C12 C11 P3 109.5(2) . . ?
C13 C12 C11 109.2(3) . . ?
C14 C13 C12 111.3(3) . . ?
C13 C14 C15 111.0(3) . . ?
C16 C15 C14 111.6(3) . . ?
C15 C16 C11 109.3(3) . . ?
C26 C21 C22 110.4(3) . . ?
C26 C21 P3 113.3(2) . . ?
C22 C21 P3 113.7(2) . . ?
C23 C22 C21 110.3(3) . . ?
C24 C23 C22 111.9(3) . . ?
C23 C24 C25 110.8(3) . . ?
C24 C25 C26 111.9(3) . . ?
C25 C26 C21 111.2(3) . . ?
C32 C31 C36 109.4(3) . . ?
C32 C31 P4 114.2(2) . . ?
C36 C31 P4 113.3(2) . . ?
C31 C32 C33 110.4(3) . . ?
C34 C33 C32 111.4(4) . . ?
C33 C34 C35 111.0(4) . . ?
C36 C35 C34 110.5(3) . . ?
C35 C36 C31 110.0(3) . . ?
C42 C41 C46 108.7(3) . . ?
C42 C41 P4 113.9(2) . . ?
C46 C41 P4 116.6(2) . . ?
C41 C42 C43 109.4(3) . . ?
C44 C43 C42 111.5(3) . . ?
C43 C44 C45 111.0(3) . . ?
C44 C45 C46 111.4(3) . . ?
C45 C46 C41 109.4(3) . . ?
C52 C51 C56 110.2(3) . . ?
C52 C51 P1 119.8(2) . . ?
C56 C51 P1 110.5(2) . . ?
C51 C52 C53 108.8(3) . . ?
C54 C53 C52 111.3(3) . . ?
C53 C54 C55 110.9(3) . . ?
C54 C55 C56 112.1(3) . . ?
C55 C56 C51 109.5(3) . . ?
C66 C61 C62 110.6(3) . . ?
C66 C61 P1 113.0(2) . . ?
C62 C61 P1 112.9(2) . . ?
C63 C62 C61 110.6(3) . . ?
C64 C63 C62 111.0(3) . . ?
C65 C64 C63 110.0(3) . . ?
C64 C65 C66 112.4(3) . . ?
C65 C66 C61 111.4(3) . . ?
C76 C71 C72 110.3(3) . . ?
C76 C71 P2 116.1(2) . . ?
C72 C71 P2 112.0(2) . . ?
C73 C72 C71 109.9(3) . . ?
C74 C73 C72 111.9(3) . . ?
C75 C74 C73 110.9(3) . . ?
C74 C75 C76 111.9(3) . . ?
C71 C76 C75 109.5(3) . . ?
C82 C81 C86 112.0(3) . . ?
C82 C81 P2 113.7(2) . . ?
C86 C81 P2 113.2(2) . . ?
C83 C82 C81 110.8(3) . . ?
C82 C83 C84 110.9(3) . . ?
C85 C84 C83 110.4(3) . . ?
C84 C85 C86 111.3(3) . . ?
C85 C86 C81 111.0(3) . . ?

loop_
_geom_bond_atom_site_label_1
_geom_bond_atom_site_label_2
_geom_bond_distance
_geom_bond_site_symmetry_2
_geom_bond_publ_flag
Au1 P2 2.3730(8) . ?
Au1 P4 2.3763(8) . ?
Au1 Br3 2.5521(4) . ?
Au1 Rh1 2.6960(3) . ?
Rh1 C3A 1.812(13) . ?
Rh1 C3 1.831(6) . ?
Rh1 P3 2.4063(9) . ?
Rh1 P1 2.4149(9) . ?
Rh1 Br1 2.5092(6) . ?
Rh1 Br1A 2.545(4) . ?
Rh1 Br2 2.5484(4) . ?
C3 O1 1.159(6) . ?
O1A C3A 1.170(14) . ?
P3 C1 1.837(3) . ?
P3 C11 1.849(3) . ?
P3 C21 1.861(3) . ?
P1S F3S 1.588(3) . ?
P1S F2S 1.591(3) . ?
P1S F4S 1.600(3) . ?
P1S F5S 1.601(3) . ?
P1S F1S 1.601(4) . ?
P1S F6S 1.603(3) . ?
C1 P4 1.832(3) . ?
P4 C31 1.842(3) . ?
P4 C41 1.860(3) . ?
C2 P2 1.825(3) . ?
C2 P1 1.830(3) . ?
P1 C51 1.849(3) . ?
P1 C61 1.857(3) . ?
P2 C81 1.842(3) . ?
P2 C71 1.855(3) . ?
C1S Cl1S 1.763(9) . ?
C1S Cl2S 1.769(9) . ?
C2S Cl3S 1.743(12) . ?
C2S Cl4S 1.796(12) . ?
C11 C16 1.536(5) . ?
C11 C12 1.548(5) . ?
C12 C13 1.528(5) . ?
C13 C14 1.524(6) . ?
C14 C15 1.535(6) . ?
C15 C16 1.534(5) . ?
C21 C26 1.532(5) . ?
C21 C22 1.538(5) . ?
C22 C23 1.531(5) . ?
C23 C24 1.516(5) . ?
C24 C25 1.522(5) . ?
C25 C26 1.531(5) . ?
C31 C32 1.528(5) . ?
C31 C36 1.542(5) . ?
C32 C33 1.533(5) . ?
C33 C34 1.514(7) . ?
C34 C35 1.540(6) . ?
C35 C36 1.531(5) . ?
C41 C42 1.534(5) . ?
C41 C46 1.540(5) . ?
C42 C43 1.535(5) . ?
C43 C44 1.521(5) . ?
C44 C45 1.526(5) . ?
C45 C46 1.538(5) . ?
C51 C52 1.533(4) . ?
C51 C56 1.542(4) . ?
C52 C53 1.538(5) . ?
C53 C54 1.526(5) . ?
C54 C55 1.529(5) . ?
C55 C56 1.533(5) . ?
C61 C66 1.534(4) . ?
C61 C62 1.540(4) . ?
C62 C63 1.539(5) . ?
C63 C64 1.523(5) . ?
C64 C65 1.518(5) . ?
C65 C66 1.530(5) . ?
C71 C76 1.533(5) . ?
C71 C72 1.537(4) . ?
C72 C73 1.531(5) . ?
C73 C74 1.528(5) . ?
C74 C75 1.522(5) . ?
C75 C76 1.535(5) . ?
C81 C82 1.533(5) . ?
C81 C86 1.541(5) . ?
C82 C83 1.529(5) . ?
C83 C84 1.530(6) . ?
C84 C85 1.526(6) . ?
C85 C86 1.529(5) . ?
